data_4341309
loop_
_publ_author_name
'Khaledi, Hamid'
'Olmstead, Marilyn M.'
'Fukuda, Takamitsu'
'Mohd Ali, Hapipah'

_publ_section_title
;
 Heterometallic Pd(II)-Ni(II) Complexes with meso-Substituted
 Dibenzotetraaza[14]annulene: Double C-H Bond Activation and Formation of
 a Rectangular Tetradibenzotetraaza[14]annulene.
;
_journal_issue 21
_journal_name_full 'Inorganic chemistry'
_journal_page_first 11348
_journal_page_last 11350
_journal_paper_doi 10.1021/ic5019828
_journal_volume 53
_journal_year 2014
_chemical_formula_moiety 'C84 H76 N12 Ni2 O8 Pd2'
_chemical_formula_sum 'C84 H76 N12 Ni2 O8 Pd2'
_chemical_formula_weight 1711.78
_chemical_name_systematic
; 
 ? 
;
_space_group_crystal_system triclinic
_space_group_IT_number 2
_space_group_name_Hall '-P 1'
_space_group_name_H-M_alt 'P -1'
_symmetry_space_group_name_Hall '-P 1'
_symmetry_space_group_name_H-M 'P -1'
_atom_sites_solution_hydrogens geom
_audit_creation_method SHELXL-2013
_cell_angle_alpha 109.4450(10)
_cell_angle_beta 97.2350(10)
_cell_angle_gamma 107.4720(10)
_cell_formula_units_Z 2
_cell_length_a 16.0622(4)
_cell_length_b 17.4570(4)
_cell_length_c 19.4946(5)
_cell_measurement_reflns_used 5001
_cell_measurement_temperature 150(2)
_cell_measurement_theta_max 26.55
_cell_measurement_theta_min 2.29
_cell_volume 4759.1(2)
_computing_cell_refinement 'Bruker SAINT'
_computing_data_collection 'Bruker APEX2'
_computing_data_reduction 'Bruker SAINT'
_computing_molecular_graphics 'Bruker SHELXTL'
_computing_publication_material 'Bruker SHELXTL'
_computing_structure_refinement 'SHELXL-2013 (Sheldrick, 2013)'
_computing_structure_solution 'SHELXS-97 (Sheldrick, 2008)'
_diffrn_ambient_temperature 150(2)
_diffrn_measured_fraction_theta_full 0.997
_diffrn_measured_fraction_theta_max 0.981
_diffrn_measurement_device_type 'Bruker APEX-II CCD'
_diffrn_measurement_method '\f and \w scans'
_diffrn_radiation_type MoK\a
_diffrn_radiation_wavelength 0.71073
_diffrn_reflns_av_R_equivalents 0.0445
_diffrn_reflns_av_unetI/netI 0.0832
_diffrn_reflns_Laue_measured_fraction_full 0.997
_diffrn_reflns_Laue_measured_fraction_max 0.981
_diffrn_reflns_limit_h_max 22
_diffrn_reflns_limit_h_min -22
_diffrn_reflns_limit_k_max 24
_diffrn_reflns_limit_k_min -23
_diffrn_reflns_limit_l_max 27
_diffrn_reflns_limit_l_min -26
_diffrn_reflns_number 52496
_diffrn_reflns_point_group_measured_fraction_full 0.997
_diffrn_reflns_point_group_measured_fraction_max 0.981
_diffrn_reflns_theta_full 25.242
_diffrn_reflns_theta_max 29.587
_diffrn_reflns_theta_min 1.373
_exptl_absorpt_coefficient_mu 0.814
_exptl_absorpt_correction_T_max 0.4322
_exptl_absorpt_correction_T_min 0.3900
_exptl_absorpt_correction_type multi-scan
_exptl_absorpt_process_details SADABS
_exptl_crystal_colour red
_exptl_crystal_density_diffrn 1.195
_exptl_crystal_description Block
_exptl_crystal_F_000 1752
_exptl_crystal_size_max 0.410
_exptl_crystal_size_mid 0.310
_exptl_crystal_size_min 0.180
_refine_diff_density_max 0.475
_refine_diff_density_min -0.672
_refine_diff_density_rms 0.084
_refine_ls_extinction_method none
_refine_ls_goodness_of_fit_ref 0.942
_refine_ls_hydrogen_treatment constr
_refine_ls_matrix_type full
_refine_ls_number_parameters 985
_refine_ls_number_reflns 26213
_refine_ls_number_restraints 1
_refine_ls_restrained_S_all 0.942
_refine_ls_R_factor_all 0.0822
_refine_ls_R_factor_gt 0.0447
_refine_ls_shift/su_max 0.002
_refine_ls_shift/su_mean 0.000
_refine_ls_structure_factor_coef Fsqd
_refine_ls_weighting_details 'w=1/[\s^2^(Fo^2^)+(0.0466P)^2^] where P=(Fo^2^+2Fc^2^)/3'
_refine_ls_weighting_scheme calc
_refine_ls_wR_factor_gt 0.0972
_refine_ls_wR_factor_ref 0.1113
_reflns_Friedel_coverage 0.000
_reflns_number_gt 16483
_reflns_number_total 26213
_reflns_threshold_expression 'I > 2\s(I)'
_cod_data_source_file ic5019828_si_002.cif
_cod_data_source_block 2
_cod_depositor_comments
;
The following automatic conversions were performed:

'_geom_bond_publ_flag' value 'Y' changed to 'y' according to
/home/saulius/struct/COD-crude-data--automatic-downloads/rss-feeds/ACS/lib/dictionaries/cif_core.dic
dictionary named 'cif_core.dic' version 2.4.2 from 2011-04-26 (21
time).

'_geom_angle_publ_flag' value 'Y' changed to 'y' according to
/home/saulius/struct/COD-crude-data--automatic-downloads/rss-feeds/ACS/lib/dictionaries/cif_core.dic
dictionary named 'cif_core.dic' version 2.4.2 from 2011-04-26 (24
times).

Automatic conversion script
Id: cif_fix_values 2827 2014-09-09 07:05:25Z andrius 

 Adding full bibliography for 4341308--4341311.cif.
;
_cod_database_code 4341309
_shelx_space_group_comment
; 
The symmetry employed for this shelxl refinement is uniquely defined 
by the following loop, which should always be used as a source of 
symmetry information in preference to the above space-group names. 
They are only intended as comments. 
;
_shelx_estimated_absorpt_t_min 0.731
_shelx_estimated_absorpt_t_max 0.867
_shelxl_version_number 2013-4

loop_
_space_group_symop_operation_xyz
'x, y, z'
'-x, -y, -z'

loop_
_atom_site_label
_atom_site_type_symbol
_atom_site_fract_x
_atom_site_fract_y
_atom_site_fract_z
_atom_site_U_iso_or_equiv
_atom_site_adp_type
_atom_site_occupancy
_atom_site_site_symmetry_order
_atom_site_calc_flag
_atom_site_refinement_flags_posn
_atom_site_refinement_flags_adp
Pd1 Pd 0.09554(2) 0.92458(2) 0.27175(2) 0.02657(6) Uani 1 1 d . .
Pd2 Pd 0.50187(2) 0.50720(2) 0.27676(2) 0.02579(6) Uani 1 1 d . .
Ni1 Ni 0.20079(2) 0.61608(2) 0.21780(2) 0.02665(9) Uani 1 1 d . .
Ni2 Ni 0.37619(2) 0.79242(2) 0.30408(2) 0.02667(9) Uani 1 1 d . .
O1 O 0.16283(14) 0.97017(14) 0.20433(12) 0.0355(5) Uani 1 1 d . U
O2 O 0.07913(17) 1.04892(16) 0.19758(15) 0.0532(7) Uani 1 1 d . .
O3 O 0.03300(13) 0.87370(13) 0.33818(11) 0.0330(5) Uani 1 1 d . .
O4 O -0.04557(16) 0.96103(16) 0.35041(14) 0.0487(6) Uani 1 1 d . .
O5 O 0.46526(14) 0.45008(13) 0.16300(11) 0.0331(5) Uani 1 1 d . .
O6 O 0.55652(18) 0.37731(17) 0.16874(14) 0.0575(7) Uani 1 1 d . .
O7 O 0.53244(14) 0.56533(13) 0.38977(11) 0.0341(5) Uani 1 1 d . .
O8 O 0.62422(17) 0.49470(17) 0.40578(13) 0.0514(6) Uani 1 1 d . .
N1 N 0.01232(15) 0.82540(15) 0.17629(13) 0.0274(5) Uani 1 1 d . .
N2 N 0.13676(15) 0.68340(15) 0.26341(13) 0.0274(5) Uani 1 1 d . .
N3 N 0.20375(16) 0.58260(16) 0.29926(13) 0.0315(6) Uani 1 1 d . .
N4 N 0.39241(16) 0.41542(15) 0.27966(13) 0.0280(5) Uani 1 1 d . .
N5 N 0.26815(15) 0.55239(15) 0.17352(13) 0.0271(5) Uani 1 1 d . .
N6 N 0.18605(16) 0.63864(15) 0.13099(13) 0.0277(5) Uani 1 1 d . .
N7 N 0.18706(15) 1.01817(15) 0.36676(13) 0.0281(5) Uani 1 1 d . .
N8 N 0.32817(15) 0.85626(15) 0.26195(12) 0.0265(5) Uani 1 1 d . .
N9 N 0.42479(15) 0.76679(15) 0.22138(12) 0.0256(5) Uani 1 1 d . .
N10 N 0.60284(15) 0.60323(15) 0.26786(13) 0.0267(5) Uani 1 1 d . .
N11 N 0.42268(15) 0.72719(15) 0.34502(12) 0.0254(5) Uani 1 1 d . .
N12 N 0.33879(16) 0.82773(16) 0.39172(13) 0.0298(6) Uani 1 1 d . .
C1 C -0.06468(19) 0.8309(2) 0.13561(16) 0.0297(7) Uani 1 1 d . .
C2 C -0.1064(2) 0.8894(2) 0.16145(19) 0.0380(8) Uani 1 1 d . .
H2 H -0.0845 0.9332 0.2110 0.046 Uiso 1 1 calc R U
C3 C -0.1814(2) 0.8821(2) 0.1124(2) 0.0464(9) Uani 1 1 d . .
H3 H -0.2118 0.9214 0.1283 0.056 Uiso 1 1 calc R U
C4 C -0.2127(2) 0.8174(3) 0.0401(2) 0.0519(10) Uani 1 1 d . .
H4 H -0.2647 0.8128 0.0073 0.062 Uiso 1 1 calc R U
C5 C -0.1691(2) 0.7595(3) 0.0148(2) 0.0484(9) Uani 1 1 d . .
H5 H -0.1899 0.7162 -0.0350 0.058 Uiso 1 1 calc R U
C6 C -0.0941(2) 0.7668(2) 0.06444(17) 0.0345(7) Uani 1 1 d . .
C7 C -0.0297(2) 0.7181(2) 0.05344(17) 0.0356(7) Uani 1 1 d . .
C8 C -0.0764(2) 0.6196(2) 0.0246(2) 0.0526(10) Uani 1 1 d . .
H8A H -0.1099 0.6048 0.0600 0.079 Uiso 1 1 calc R U
H8B H -0.0312 0.5922 0.0197 0.079 Uiso 1 1 calc R U
H8C H -0.1183 0.5983 -0.0246 0.079 Uiso 1 1 calc R U
C9 C 0.0252(3) 0.7458(3) -0.00077(18) 0.0505(10) Uani 1 1 d . .
H9A H -0.0165 0.7347 -0.0472 0.076 Uiso 1 1 calc R U
H9B H 0.0641 0.7119 -0.0126 0.076 Uiso 1 1 calc R U
H9C H 0.0625 0.8081 0.0236 0.076 Uiso 1 1 calc R U
C10 C 0.03014(18) 0.75950(18) 0.13423(15) 0.0268(6) Uani 1 1 d . .
C11 C 0.09191(19) 0.72385(18) 0.16145(15) 0.0273(6) Uani 1 1 d . .
C12 C 0.09530(19) 0.72420(18) 0.23419(16) 0.0277(6) Uani 1 1 d . .
H12 H 0.0655 0.7563 0.2644 0.033 Uiso 1 1 calc R U
C13 C 0.1271(2) 0.6805(2) 0.33447(17) 0.0332(7) Uani 1 1 d . .
C14 C 0.0886(2) 0.7289(2) 0.38311(18) 0.0454(9) Uani 1 1 d . .
H14 H 0.0686 0.7702 0.3716 0.055 Uiso 1 1 calc R U
C15 C 0.0796(3) 0.7161(3) 0.4490(2) 0.0616(12) Uani 1 1 d . .
H15 H 0.0527 0.7484 0.4826 0.074 Uiso 1 1 calc R U
C16 C 0.1098(3) 0.6563(3) 0.4657(2) 0.0672(13) Uani 1 1 d . .
H16 H 0.1023 0.6469 0.5101 0.081 Uiso 1 1 calc R U
C17 C 0.1507(3) 0.6103(3) 0.4183(2) 0.0516(10) Uani 1 1 d . .
H17 H 0.1719 0.5701 0.4305 0.062 Uiso 1 1 calc R U
C18 C 0.1607(2) 0.6229(2) 0.35243(17) 0.0364(7) Uani 1 1 d . .
C19 C 0.23750(19) 0.5259(2) 0.30928(17) 0.0315(7) Uani 1 1 d . .
H19 H 0.2294 0.5112 0.3513 0.038 Uiso 1 1 calc R U
C20 C 0.28463(19) 0.48572(18) 0.26219(16) 0.0287(6) Uani 1 1 d . .
C21 C 0.3117(2) 0.41746(19) 0.27561(16) 0.0290(6) Uani 1 1 d . .
C22 C 0.2440(2) 0.33229(19) 0.27299(17) 0.0328(7) Uani 1 1 d . .
C23 C 0.1827(2) 0.3409(2) 0.32747(19) 0.0437(8) Uani 1 1 d . .
H23A H 0.1471 0.2828 0.3244 0.065 Uiso 1 1 calc R U
H23B H 0.1421 0.3686 0.3139 0.065 Uiso 1 1 calc R U
H23C H 0.2199 0.3768 0.3789 0.065 Uiso 1 1 calc R U
C24 C 0.1848(2) 0.2831(2) 0.19107(18) 0.0448(9) Uani 1 1 d . .
H24A H 0.2237 0.2763 0.1563 0.067 Uiso 1 1 calc R U
H24B H 0.1494 0.3166 0.1803 0.067 Uiso 1 1 calc R U
H24C H 0.1441 0.2254 0.1849 0.067 Uiso 1 1 calc R U
C25 C 0.3066(2) 0.28698(19) 0.28568(16) 0.0317(7) Uani 1 1 d . .
C26 C 0.2918(2) 0.2089(2) 0.29325(19) 0.0442(9) Uani 1 1 d . .
H26 H 0.2340 0.1754 0.2953 0.053 Uiso 1 1 calc R U
C27 C 0.3634(3) 0.1800(2) 0.2979(2) 0.0528(10) Uani 1 1 d . .
H27 H 0.3536 0.1251 0.3014 0.063 Uiso 1 1 calc R U
C28 C 0.4486(3) 0.2297(2) 0.2975(2) 0.0498(9) Uani 1 1 d . .
H28 H 0.4966 0.2090 0.3015 0.060 Uiso 1 1 calc R U
C29 C 0.4644(2) 0.3094(2) 0.29126(18) 0.0385(8) Uani 1 1 d . .
H29 H 0.5226 0.3440 0.2910 0.046 Uiso 1 1 calc R U
C30 C 0.3925(2) 0.33636(19) 0.28542(16) 0.0305(7) Uani 1 1 d . .
C31 C 0.29896(19) 0.50142(18) 0.19818(16) 0.0295(6) Uani 1 1 d . .
H31 H 0.3334 0.4735 0.1702 0.035 Uiso 1 1 calc R U
C32 C 0.27938(19) 0.55642(18) 0.10375(15) 0.0276(6) Uani 1 1 d . .
C33 C 0.3300(2) 0.5191(2) 0.06008(18) 0.0378(8) Uani 1 1 d . .
H33 H 0.3650 0.4911 0.0779 0.045 Uiso 1 1 calc R U
C34 C 0.3287(2) 0.5233(2) -0.00969(18) 0.0435(8) Uani 1 1 d . .
H34 H 0.3625 0.4973 -0.0402 0.052 Uiso 1 1 calc R U
C35 C 0.2788(2) 0.5649(2) -0.03566(18) 0.0427(8) Uani 1 1 d . .
H35 H 0.2775 0.5663 -0.0841 0.051 Uiso 1 1 calc R U
C36 C 0.2313(2) 0.6042(2) 0.00845(17) 0.0376(8) Uani 1 1 d . .
H36 H 0.1984 0.6339 -0.0090 0.045 Uiso 1 1 calc R U
C37 C 0.2313(2) 0.60064(19) 0.07886(16) 0.0296(7) Uani 1 1 d . .
C38 C 0.13632(19) 0.68043(18) 0.11380(16) 0.0297(7) Uani 1 1 d . .
H38 H 0.1299 0.6813 0.0650 0.036 Uiso 1 1 calc R U
C39 C 0.1841(2) 1.10051(18) 0.41089(17) 0.0310(7) Uani 1 1 d . .
C40 C 0.1235(2) 1.1380(2) 0.39459(19) 0.0384(8) Uani 1 1 d . .
H40 H 0.0766 1.1095 0.3496 0.046 Uiso 1 1 calc R U
C41 C 0.1347(2) 1.2200(2) 0.4476(2) 0.0442(9) Uani 1 1 d . .
H41 H 0.0940 1.2474 0.4387 0.053 Uiso 1 1 calc R U
C42 C 0.2036(3) 1.2617(2) 0.5124(2) 0.0479(9) Uani 1 1 d . .
H42 H 0.2103 1.3177 0.5470 0.057 Uiso 1 1 calc R U
C43 C 0.2632(3) 1.2224(2) 0.52740(19) 0.0457(9) Uani 1 1 d . .
H43 H 0.3103 1.2509 0.5723 0.055 Uiso 1 1 calc R U
C44 C 0.2530(2) 1.1408(2) 0.47592(18) 0.0362(7) Uani 1 1 d . .
C45 C 0.3042(2) 1.0820(2) 0.47651(18) 0.0389(8) Uani 1 1 d . .
C46 C 0.3050(4) 1.0600(3) 0.5454(2) 0.0737(14) Uani 1 1 d . .
H46A H 0.3305 1.1140 0.5908 0.111 Uiso 1 1 calc R U
H46B H 0.3417 1.0242 0.5454 0.111 Uiso 1 1 calc R U
H46C H 0.2431 1.0276 0.5447 0.111 Uiso 1 1 calc R U
C47 C 0.4020(2) 1.1234(3) 0.4715(2) 0.0697(13) Uani 1 1 d . .
H47A H 0.4007 1.1384 0.4274 0.104 Uiso 1 1 calc R U
H47B H 0.4324 1.0817 0.4672 0.104 Uiso 1 1 calc R U
H47C H 0.4347 1.1763 0.5170 0.104 Uiso 1 1 calc R U
C48 C 0.25276(19) 1.00541(19) 0.40164(16) 0.0292(6) Uani 1 1 d . .
C49 C 0.28122(19) 0.93224(19) 0.36879(16) 0.0291(6) Uani 1 1 d . .
C50 C 0.29279(18) 0.91348(18) 0.29538(16) 0.0292(6) Uani 1 1 d . .
H50 H 0.2739 0.9439 0.2681 0.035 Uiso 1 1 calc R U
C51 C 0.34028(19) 0.84421(19) 0.18910(15) 0.0277(6) Uani 1 1 d . .
C52 C 0.3033(2) 0.8753(2) 0.14005(17) 0.0377(8) Uani 1 1 d . .
H52 H 0.2650 0.9069 0.1543 0.045 Uiso 1 1 calc R U
C53 C 0.3227(2) 0.8598(2) 0.07090(19) 0.0458(9) Uani 1 1 d . .
H53 H 0.2975 0.8808 0.0375 0.055 Uiso 1 1 calc R U
C54 C 0.3789(2) 0.8138(2) 0.04941(18) 0.0433(8) Uani 1 1 d . .
H54 H 0.3928 0.8043 0.0020 0.052 Uiso 1 1 calc R U
C55 C 0.4143(2) 0.7820(2) 0.09734(16) 0.0359(7) Uani 1 1 d . .
H55 H 0.4522 0.7501 0.0828 0.043 Uiso 1 1 calc R U
C56 C 0.3947(2) 0.79657(18) 0.16648(16) 0.0284(6) Uani 1 1 d . .
C57 C 0.48603(19) 0.73182(18) 0.21361(16) 0.0277(6) Uani 1 1 d . .
H57 H 0.5116 0.7307 0.1721 0.033 Uiso 1 1 calc R U
C58 C 0.51761(18) 0.69566(17) 0.26095(15) 0.0248(6) Uani 1 1 d . .
C59 C 0.59227(19) 0.66575(18) 0.24936(15) 0.0250(6) Uani 1 1 d . .
C60 C 0.6722(2) 0.70873(18) 0.22104(17) 0.0300(7) Uani 1 1 d . .
C61 C 0.6467(2) 0.6894(2) 0.13678(17) 0.0410(8) Uani 1 1 d . .
H61A H 0.7007 0.6946 0.1174 0.061 Uiso 1 1 calc R U
H61B H 0.6211 0.7312 0.1292 0.061 Uiso 1 1 calc R U
H61C H 0.6022 0.6300 0.1099 0.061 Uiso 1 1 calc R U
C62 C 0.7170(2) 0.80763(19) 0.26792(19) 0.0418(8) Uani 1 1 d . .
H62A H 0.7357 0.8181 0.3211 0.063 Uiso 1 1 calc R U
H62B H 0.6738 0.8358 0.2616 0.063 Uiso 1 1 calc R U
H62C H 0.7698 0.8320 0.2509 0.063 Uiso 1 1 calc R U
C63 C 0.7331(2) 0.66092(19) 0.23482(17) 0.0319(7) Uani 1 1 d . .
C64 C 0.8184(2) 0.6697(2) 0.2248(2) 0.0426(8) Uani 1 1 d . .
H64 H 0.8490 0.7111 0.2062 0.051 Uiso 1 1 calc R U
C65 C 0.8579(2) 0.6161(2) 0.2427(2) 0.0508(10) Uani 1 1 d . .
H65 H 0.9166 0.6209 0.2359 0.061 Uiso 1 1 calc R U
C66 C 0.8143(2) 0.5562(2) 0.2699(2) 0.0492(9) Uani 1 1 d . .
H66 H 0.8438 0.5212 0.2825 0.059 Uiso 1 1 calc R U
C67 C 0.7285(2) 0.5460(2) 0.27932(18) 0.0389(8) Uani 1 1 d . .
H67 H 0.6975 0.5039 0.2972 0.047 Uiso 1 1 calc R U
C68 C 0.68959(19) 0.60012(19) 0.26144(16) 0.0300(7) Uani 1 1 d . .
C69 C 0.48295(18) 0.69345(17) 0.32353(15) 0.0253(6) Uani 1 1 d . .
H69 H 0.5046 0.6657 0.3523 0.030 Uiso 1 1 calc R U
C70 C 0.39675(19) 0.72628(19) 0.41237(16) 0.0290(6) Uani 1 1 d . .
C71 C 0.4121(2) 0.6763(2) 0.45104(17) 0.0342(7) Uani 1 1 d . .
H71 H 0.4392 0.6349 0.4315 0.041 Uiso 1 1 calc R U
C72 C 0.3879(2) 0.6867(2) 0.51843(18) 0.0432(8) Uani 1 1 d . .
H72 H 0.3978 0.6519 0.5448 0.052 Uiso 1 1 calc R U
C73 C 0.3497(3) 0.7470(3) 0.5471(2) 0.0544(10) Uani 1 1 d . .
H73 H 0.3356 0.7555 0.5943 0.065 Uiso 1 1 calc R U
C74 C 0.3316(3) 0.7956(3) 0.50785(18) 0.0484(9) Uani 1 1 d . .
H74 H 0.3039 0.8362 0.5275 0.058 Uiso 1 1 calc R U
C75 C 0.3543(2) 0.7847(2) 0.43955(16) 0.0322(7) Uani 1 1 d . .
C76 C 0.30371(19) 0.88838(19) 0.41232(16) 0.0314(7) Uani 1 1 d . .
H76 H 0.2927 0.9037 0.4609 0.038 Uiso 1 1 calc R U
C77 C 0.1365(2) 1.0188(2) 0.17786(19) 0.0416(8) Uani 1 1 d . U
C78 C 0.1799(4) 1.0374(3) 0.1178(2) 0.0761(14) Uani 1 1 d . .
H78A H 0.1575 0.9844 0.0716 0.114 Uiso 1 1 calc R U
H78B H 0.2455 1.0563 0.1350 0.114 Uiso 1 1 calc R U
H78C H 0.1647 1.0837 0.1078 0.114 Uiso 1 1 calc R U
C79 C -0.0230(2) 0.9068(2) 0.36720(18) 0.0375(8) Uani 1 1 d . .
C80 C -0.0572(3) 0.8736(3) 0.4244(2) 0.0544(10) Uani 1 1 d . .
H80A H -0.0070 0.8926 0.4680 0.082 Uiso 1 1 calc R U
H80B H -0.0838 0.8097 0.4020 0.082 Uiso 1 1 calc R U
H80C H -0.1030 0.8970 0.4406 0.082 Uiso 1 1 calc R U
C81 C 0.5000(2) 0.3942(2) 0.13357(18) 0.0392(8) Uani 1 1 d . .
C82 C 0.4667(3) 0.3480(3) 0.04944(19) 0.0587(11) Uani 1 1 d . .
H82A H 0.5130 0.3716 0.0259 0.088 Uiso 1 1 calc R U
H82B H 0.4115 0.3567 0.0325 0.088 Uiso 1 1 calc R U
H82C H 0.4540 0.2854 0.0351 0.088 Uiso 1 1 calc R U
C83 C 0.5860(2) 0.5458(2) 0.43050(17) 0.0358(7) Uani 1 1 d . .
C84 C 0.5988(2) 0.5917(2) 0.51462(17) 0.0483(9) Uani 1 1 d . .
H84A H 0.6548 0.6432 0.5352 0.073 Uiso 1 1 calc R U
H84B H 0.6022 0.5517 0.5392 0.073 Uiso 1 1 calc R U
H84C H 0.5478 0.6099 0.5237 0.073 Uiso 1 1 calc R U

loop_
_atom_site_aniso_label
_atom_site_aniso_U_11
_atom_site_aniso_U_22
_atom_site_aniso_U_33
_atom_site_aniso_U_23
_atom_site_aniso_U_13
_atom_site_aniso_U_12
Pd1 0.02302(11) 0.02717(12) 0.02862(12) 0.01140(9) 0.00642(9) 0.00743(9)
Pd2 0.02476(11) 0.02651(12) 0.02758(12) 0.01469(9) 0.00505(9) 0.00739(9)
Ni1 0.0261(2) 0.0297(2) 0.02587(19) 0.01420(16) 0.00544(16) 0.00916(16)
Ni2 0.02619(19) 0.0302(2) 0.02409(19) 0.01140(16) 0.00742(16) 0.00963(16)
O1 0.0376(12) 0.0381(12) 0.0435(13) 0.0250(10) 0.0206(11) 0.0167(10)
O2 0.0504(15) 0.0478(15) 0.0715(18) 0.0298(13) 0.0160(14) 0.0241(13)
O3 0.0295(11) 0.0357(12) 0.0354(12) 0.0160(10) 0.0114(10) 0.0105(9)
O4 0.0476(15) 0.0518(15) 0.0625(16) 0.0291(13) 0.0266(13) 0.0268(12)
O5 0.0335(12) 0.0344(12) 0.0305(11) 0.0144(9) 0.0055(10) 0.0104(10)
O6 0.0656(18) 0.0662(18) 0.0499(16) 0.0206(13) 0.0122(14) 0.0398(15)
O7 0.0383(12) 0.0381(12) 0.0278(11) 0.0172(9) 0.0049(10) 0.0130(10)
O8 0.0605(17) 0.0593(17) 0.0419(14) 0.0228(12) 0.0027(13) 0.0326(14)
N1 0.0253(13) 0.0286(13) 0.0264(13) 0.0107(10) 0.0039(10) 0.0085(10)
N2 0.0253(13) 0.0327(14) 0.0240(12) 0.0143(10) 0.0053(10) 0.0073(10)
N3 0.0299(14) 0.0400(15) 0.0307(13) 0.0193(12) 0.0086(11) 0.0144(12)
N4 0.0271(13) 0.0287(13) 0.0289(13) 0.0162(11) 0.0044(11) 0.0070(10)
N5 0.0264(13) 0.0264(13) 0.0268(12) 0.0126(10) 0.0045(10) 0.0058(10)
N6 0.0302(13) 0.0289(13) 0.0243(12) 0.0116(10) 0.0067(11) 0.0098(11)
N7 0.0248(13) 0.0243(13) 0.0294(13) 0.0075(10) 0.0082(11) 0.0040(10)
N8 0.0256(13) 0.0291(13) 0.0246(12) 0.0115(10) 0.0067(10) 0.0083(10)
N9 0.0272(13) 0.0255(12) 0.0240(12) 0.0113(10) 0.0063(10) 0.0078(10)
N10 0.0237(12) 0.0296(13) 0.0281(13) 0.0140(10) 0.0075(10) 0.0079(10)
N11 0.0237(12) 0.0278(13) 0.0205(12) 0.0086(10) 0.0056(10) 0.0048(10)
N12 0.0282(13) 0.0371(15) 0.0267(13) 0.0149(11) 0.0090(11) 0.0119(11)
C1 0.0231(15) 0.0367(17) 0.0326(16) 0.0219(14) 0.0034(13) 0.0076(13)
C2 0.0319(17) 0.0413(19) 0.0449(19) 0.0213(16) 0.0104(15) 0.0135(15)
C3 0.0319(18) 0.064(2) 0.056(2) 0.035(2) 0.0091(17) 0.0226(17)
C4 0.0322(19) 0.078(3) 0.061(2) 0.045(2) 0.0053(18) 0.0231(19)
C5 0.040(2) 0.065(3) 0.0368(19) 0.0240(18) -0.0021(16) 0.0151(18)
C6 0.0296(16) 0.0454(19) 0.0337(17) 0.0239(15) 0.0070(14) 0.0118(14)
C7 0.0354(18) 0.0382(18) 0.0289(16) 0.0124(14) 0.0007(14) 0.0114(14)
C8 0.042(2) 0.037(2) 0.052(2) 0.0032(16) -0.0154(18) 0.0037(16)
C9 0.055(2) 0.077(3) 0.0323(18) 0.0253(18) 0.0130(17) 0.035(2)
C10 0.0214(14) 0.0295(16) 0.0253(15) 0.0156(12) 0.0002(12) 0.0004(12)
C11 0.0255(15) 0.0293(15) 0.0236(14) 0.0105(12) 0.0020(12) 0.0067(12)
C12 0.0239(15) 0.0285(15) 0.0260(15) 0.0106(12) 0.0028(12) 0.0048(12)
C13 0.0348(17) 0.0426(19) 0.0285(16) 0.0202(14) 0.0095(14) 0.0150(14)
C14 0.057(2) 0.066(2) 0.0383(19) 0.0326(18) 0.0223(18) 0.039(2)
C15 0.081(3) 0.101(3) 0.053(2) 0.051(2) 0.044(2) 0.068(3)
C16 0.092(3) 0.113(4) 0.052(2) 0.060(3) 0.046(2) 0.070(3)
C17 0.065(3) 0.080(3) 0.048(2) 0.046(2) 0.030(2) 0.049(2)
C18 0.0380(18) 0.049(2) 0.0310(17) 0.0226(15) 0.0105(15) 0.0187(15)
C19 0.0252(15) 0.0383(18) 0.0314(16) 0.0182(14) 0.0036(13) 0.0085(13)
C20 0.0262(15) 0.0274(15) 0.0328(16) 0.0160(13) 0.0053(13) 0.0064(12)
C21 0.0312(16) 0.0289(16) 0.0256(15) 0.0139(12) 0.0041(13) 0.0069(13)
C22 0.0306(16) 0.0294(16) 0.0345(17) 0.0167(13) 0.0020(14) 0.0036(13)
C23 0.0412(19) 0.044(2) 0.054(2) 0.0300(17) 0.0181(17) 0.0124(16)
C24 0.041(2) 0.042(2) 0.042(2) 0.0188(16) -0.0044(16) 0.0050(15)
C25 0.0358(17) 0.0265(16) 0.0286(15) 0.0123(13) 0.0048(14) 0.0055(13)
C26 0.047(2) 0.0327(18) 0.051(2) 0.0252(16) 0.0082(17) 0.0037(16)
C27 0.061(2) 0.036(2) 0.065(3) 0.0327(18) 0.007(2) 0.0103(18)
C28 0.051(2) 0.046(2) 0.062(2) 0.0297(19) 0.0053(19) 0.0233(18)
C29 0.0394(19) 0.0376(19) 0.0446(19) 0.0247(15) 0.0083(16) 0.0134(15)
C30 0.0363(17) 0.0245(15) 0.0299(16) 0.0141(12) 0.0036(14) 0.0079(13)
C31 0.0260(15) 0.0264(15) 0.0335(16) 0.0130(13) 0.0049(13) 0.0059(12)
C32 0.0285(15) 0.0274(15) 0.0230(14) 0.0103(12) 0.0038(12) 0.0058(12)
C33 0.045(2) 0.0369(18) 0.0402(18) 0.0190(15) 0.0154(16) 0.0212(15)
C34 0.056(2) 0.048(2) 0.0344(18) 0.0153(16) 0.0217(17) 0.0276(18)
C35 0.062(2) 0.047(2) 0.0291(17) 0.0185(15) 0.0150(17) 0.0266(18)
C36 0.049(2) 0.0395(19) 0.0314(17) 0.0163(14) 0.0113(15) 0.0231(16)
C37 0.0303(16) 0.0291(16) 0.0253(15) 0.0101(12) 0.0031(13) 0.0075(13)
C38 0.0312(16) 0.0295(16) 0.0226(14) 0.0113(12) 0.0002(13) 0.0046(13)
C39 0.0350(17) 0.0235(15) 0.0333(16) 0.0102(13) 0.0163(14) 0.0069(13)
C40 0.0430(19) 0.0365(18) 0.0438(19) 0.0214(15) 0.0201(16) 0.0151(15)
C41 0.056(2) 0.0360(19) 0.058(2) 0.0249(17) 0.033(2) 0.0246(17)
C42 0.067(3) 0.0254(17) 0.053(2) 0.0124(16) 0.031(2) 0.0162(17)
C43 0.056(2) 0.0319(18) 0.0371(19) 0.0055(15) 0.0186(17) 0.0060(16)
C44 0.0373(18) 0.0293(17) 0.0375(18) 0.0111(14) 0.0178(15) 0.0050(14)
C45 0.0377(18) 0.0354(18) 0.0316(17) 0.0033(14) 0.0045(15) 0.0100(15)
C46 0.136(4) 0.063(3) 0.031(2) 0.0113(19) 0.014(2) 0.060(3)
C47 0.034(2) 0.057(3) 0.075(3) -0.008(2) -0.002(2) 0.0020(18)
C48 0.0235(15) 0.0317(16) 0.0282(15) 0.0091(13) 0.0101(13) 0.0061(12)
C49 0.0253(15) 0.0285(16) 0.0280(15) 0.0068(12) 0.0061(13) 0.0073(12)
C50 0.0228(15) 0.0283(16) 0.0284(15) 0.0075(12) 0.0010(12) 0.0046(12)
C51 0.0291(15) 0.0313(16) 0.0240(14) 0.0134(12) 0.0085(13) 0.0092(12)
C52 0.0427(19) 0.045(2) 0.0354(18) 0.0211(15) 0.0123(15) 0.0233(16)
C53 0.056(2) 0.063(2) 0.0382(19) 0.0294(17) 0.0166(17) 0.0350(19)
C54 0.057(2) 0.062(2) 0.0298(17) 0.0269(16) 0.0217(17) 0.0327(19)
C55 0.0449(19) 0.047(2) 0.0286(16) 0.0186(14) 0.0158(15) 0.0267(16)
C56 0.0304(16) 0.0259(15) 0.0286(15) 0.0109(12) 0.0077(13) 0.0094(12)
C57 0.0323(16) 0.0253(15) 0.0246(15) 0.0095(12) 0.0107(13) 0.0079(12)
C58 0.0227(14) 0.0231(14) 0.0250(14) 0.0081(11) 0.0045(12) 0.0058(11)
C59 0.0269(15) 0.0236(14) 0.0212(14) 0.0079(11) 0.0037(12) 0.0066(12)
C60 0.0314(16) 0.0253(15) 0.0352(16) 0.0115(13) 0.0153(14) 0.0105(12)
C61 0.052(2) 0.049(2) 0.0364(18) 0.0222(16) 0.0242(17) 0.0267(17)
C62 0.0376(18) 0.0284(17) 0.055(2) 0.0128(15) 0.0214(17) 0.0057(14)
C63 0.0305(16) 0.0279(16) 0.0348(17) 0.0115(13) 0.0093(14) 0.0076(13)
C64 0.0328(18) 0.041(2) 0.058(2) 0.0254(17) 0.0181(17) 0.0092(15)
C65 0.0279(18) 0.060(2) 0.069(3) 0.026(2) 0.0167(18) 0.0187(17)
C66 0.037(2) 0.059(2) 0.063(2) 0.033(2) 0.0101(18) 0.0257(18)
C67 0.0317(17) 0.0421(19) 0.048(2) 0.0253(16) 0.0089(16) 0.0120(15)
C68 0.0266(15) 0.0323(16) 0.0294(16) 0.0111(13) 0.0057(13) 0.0101(13)
C69 0.0263(15) 0.0214(14) 0.0258(14) 0.0113(11) 0.0046(12) 0.0041(11)
C70 0.0259(15) 0.0342(17) 0.0243(15) 0.0114(13) 0.0060(12) 0.0077(13)
C71 0.0312(17) 0.0404(18) 0.0325(17) 0.0176(14) 0.0086(14) 0.0112(14)
C72 0.048(2) 0.063(2) 0.0362(18) 0.0325(17) 0.0174(16) 0.0270(18)
C73 0.075(3) 0.082(3) 0.036(2) 0.037(2) 0.031(2) 0.046(2)
C74 0.063(2) 0.070(3) 0.0338(18) 0.0261(18) 0.0257(18) 0.041(2)
C75 0.0324(17) 0.0408(18) 0.0260(15) 0.0167(13) 0.0084(13) 0.0122(14)
C76 0.0269(15) 0.0384(18) 0.0232(15) 0.0071(13) 0.0055(13) 0.0100(13)
C77 0.045(2) 0.0377(19) 0.0392(19) 0.0135(15) 0.0113(16) 0.0120(16)
C78 0.133(4) 0.064(3) 0.068(3) 0.048(2) 0.054(3) 0.049(3)
C79 0.0306(17) 0.0402(19) 0.0357(18) 0.0127(15) 0.0098(15) 0.0066(14)
C80 0.055(2) 0.072(3) 0.057(2) 0.038(2) 0.036(2) 0.029(2)
C81 0.0376(19) 0.0383(19) 0.0369(18) 0.0132(15) 0.0125(16) 0.0080(15)
C82 0.062(3) 0.060(3) 0.041(2) 0.0051(18) 0.012(2) 0.022(2)
C83 0.0333(17) 0.0388(19) 0.0319(17) 0.0192(14) 0.0041(14) 0.0043(14)
C84 0.049(2) 0.059(2) 0.0311(18) 0.0217(17) 0.0004(16) 0.0109(18)

loop_
_atom_type_symbol
_atom_type_description
_atom_type_scat_dispersion_real
_atom_type_scat_dispersion_imag
_atom_type_scat_source
C C 0.0033 0.0016 'International Tables Vol C Tables 4.2.6.8 and 6.1.1.4'
H H 0.0000 0.0000 'International Tables Vol C Tables 4.2.6.8 and 6.1.1.4'
N N 0.0061 0.0033 'International Tables Vol C Tables 4.2.6.8 and 6.1.1.4'
O O 0.0106 0.0060 'International Tables Vol C Tables 4.2.6.8 and 6.1.1.4'
Ni Ni 0.3393 1.1124 'International Tables Vol C Tables 4.2.6.8 and 6.1.1.4'
Pd Pd -0.9988 1.0072 'International Tables Vol C Tables 4.2.6.8 and 6.1.1.4'

loop_
_geom_angle_atom_site_label_1
_geom_angle_atom_site_label_2
_geom_angle_atom_site_label_3
_geom_angle
_geom_angle_publ_flag
O3 Pd1 O1 176.18(8) y
O3 Pd1 N1 93.23(9) y
O1 Pd1 N1 86.18(9) y
O3 Pd1 N7 87.28(9) y
O1 Pd1 N7 92.96(9) y
N1 Pd1 N7 174.72(10) y
N4 Pd2 O7 89.33(9) y
N4 Pd2 N10 173.95(9) y
O7 Pd2 N10 93.31(9) y
N4 Pd2 O5 89.36(9) y
O7 Pd2 O5 177.07(8) y
N10 Pd2 O5 87.75(9) y
N5 Ni1 N6 85.85(10) y
N5 Ni1 N3 94.21(10) y
N6 Ni1 N3 173.61(11) y
N5 Ni1 N2 178.05(10) y
N6 Ni1 N2 93.96(10) y
N3 Ni1 N2 86.20(10) y
N5 Ni1 Ni2 92.88(7) ?
N6 Ni1 Ni2 92.39(7) ?
N3 Ni1 Ni2 93.98(8) ?
N2 Ni1 Ni2 85.19(7) ?
N12 Ni2 N9 174.08(11) y
N12 Ni2 N11 85.79(10) y
N9 Ni2 N11 94.08(10) y
N12 Ni2 N8 94.49(10) y
N9 Ni2 N8 85.73(10) y
N11 Ni2 N8 179.12(11) y
N12 Ni2 Ni1 95.16(8) ?
N9 Ni2 Ni1 90.73(7) ?
N11 Ni2 Ni1 86.10(7) ?
N8 Ni2 Ni1 93.04(7) ?
C77 O1 Pd1 118.7(2) ?
C79 O3 Pd1 117.3(2) ?
C81 O5 Pd2 115.6(2) ?
C83 O7 Pd2 120.1(2) ?
C10 N1 C1 109.6(2) ?
C10 N1 Pd1 126.37(19) ?
C1 N1 Pd1 122.15(19) ?
C12 N2 C13 119.7(3) ?
C12 N2 Ni1 127.1(2) ?
C13 N2 Ni1 112.95(19) ?
C19 N3 C18 120.3(3) ?
C19 N3 Ni1 126.9(2) ?
C18 N3 Ni1 112.81(19) ?
C21 N4 C30 109.4(2) ?
C21 N4 Pd2 126.6(2) ?
C30 N4 Pd2 123.93(19) ?
C31 N5 C32 119.7(3) ?
C31 N5 Ni1 126.7(2) ?
C32 N5 Ni1 113.46(19) ?
C38 N6 C37 120.2(2) ?
C38 N6 Ni1 126.7(2) ?
C37 N6 Ni1 113.01(19) ?
C48 N7 C39 109.4(2) ?
C48 N7 Pd1 122.7(2) ?
C39 N7 Pd1 127.4(2) ?
C50 N8 C51 120.2(2) ?
C50 N8 Ni2 126.7(2) ?
C51 N8 Ni2 112.78(18) ?
C57 N9 C56 120.3(2) ?
C57 N9 Ni2 126.0(2) ?
C56 N9 Ni2 113.42(18) ?
C59 N10 C68 109.1(2) ?
C59 N10 Pd2 124.66(19) ?
C68 N10 Pd2 124.44(19) ?
C69 N11 C70 119.9(2) ?
C69 N11 Ni2 126.59(19) ?
C70 N11 Ni2 112.93(19) ?
C76 N12 C75 120.3(3) ?
C76 N12 Ni2 126.1(2) ?
C75 N12 Ni2 113.55(19) ?
C6 C1 C2 123.1(3) ?
C6 C1 N1 109.7(3) ?
C2 C1 N1 127.2(3) ?
C1 C2 C3 117.5(3) ?
C1 C2 H2 121.3 ?
C3 C2 H2 121.3 ?
C2 C3 C4 120.4(3) ?
C2 C3 H3 119.8 ?
C4 C3 H3 119.8 ?
C5 C4 C3 121.2(3) ?
C5 C4 H4 119.4 ?
C3 C4 H4 119.4 ?
C4 C5 C6 118.1(3) ?
C4 C5 H5 120.9 ?
C6 C5 H5 120.9 ?
C1 C6 C5 119.6(3) ?
C1 C6 C7 109.1(3) ?
C5 C6 C7 131.1(3) ?
C6 C7 C8 113.5(3) ?
C6 C7 C10 99.4(2) ?
C8 C7 C10 113.6(3) ?
C6 C7 C9 107.1(3) ?
C8 C7 C9 111.9(3) ?
C10 C7 C9 110.5(3) ?
C7 C8 H8A 109.5 ?
C7 C8 H8B 109.5 ?
H8A C8 H8B 109.5 ?
C7 C8 H8C 109.5 ?
H8A C8 H8C 109.5 ?
H8B C8 H8C 109.5 ?
C7 C9 H9A 109.5 ?
C7 C9 H9B 109.5 ?
H9A C9 H9B 109.5 ?
C7 C9 H9C 109.5 ?
H9A C9 H9C 109.5 ?
H9B C9 H9C 109.5 ?
N1 C10 C11 124.6(2) ?
N1 C10 C7 111.5(2) ?
C11 C10 C7 123.7(3) ?
C38 C11 C12 121.5(3) ?
C38 C11 C10 121.2(3) ?
C12 C11 C10 116.8(3) ?
N2 C12 C11 124.9(3) ?
N2 C12 H12 117.6 ?
C11 C12 H12 117.6 ?
C14 C13 C18 120.9(3) ?
C14 C13 N2 125.5(3) ?
C18 C13 N2 113.6(3) ?
C13 C14 C15 119.2(3) ?
C13 C14 H14 120.4 ?
C15 C14 H14 120.4 ?
C16 C15 C14 119.9(3) ?
C16 C15 H15 120.0 ?
C14 C15 H15 120.0 ?
C17 C16 C15 120.6(3) ?
C17 C16 H16 119.7 ?
C15 C16 H16 119.7 ?
C16 C17 C18 120.0(3) ?
C16 C17 H17 120.0 ?
C18 C17 H17 120.0 ?
C13 C18 C17 119.2(3) ?
C13 C18 N3 114.3(3) ?
C17 C18 N3 126.5(3) ?
N3 C19 C20 124.6(3) ?
N3 C19 H19 117.7 ?
C20 C19 H19 117.7 ?
C31 C20 C19 122.4(3) ?
C31 C20 C21 118.0(3) ?
C19 C20 C21 119.2(3) ?
N4 C21 C20 124.4(3) ?
N4 C21 C22 111.6(3) ?
C20 C21 C22 123.2(3) ?
C25 C22 C21 100.3(2) ?
C25 C22 C23 114.7(3) ?
C21 C22 C23 116.9(3) ?
C25 C22 C24 109.0(3) ?
C21 C22 C24 106.0(2) ?
C23 C22 C24 109.3(3) ?
C22 C23 H23A 109.5 ?
C22 C23 H23B 109.5 ?
H23A C23 H23B 109.5 ?
C22 C23 H23C 109.5 ?
H23A C23 H23C 109.5 ?
H23B C23 H23C 109.5 ?
C22 C24 H24A 109.5 ?
C22 C24 H24B 109.5 ?
H24A C24 H24B 109.5 ?
C22 C24 H24C 109.5 ?
H24A C24 H24C 109.5 ?
H24B C24 H24C 109.5 ?
C26 C25 C30 119.8(3) ?
C26 C25 C22 131.8(3) ?
C30 C25 C22 108.4(3) ?
C25 C26 C27 118.4(3) ?
C25 C26 H26 120.8 ?
C27 C26 H26 120.8 ?
C28 C27 C26 121.2(3) ?
C28 C27 H27 119.4 ?
C26 C27 H27 119.4 ?
C27 C28 C29 120.6(3) ?
C27 C28 H28 119.7 ?
C29 C28 H28 119.7 ?
C30 C29 C28 117.4(3) ?
C30 C29 H29 121.3 ?
C28 C29 H29 121.3 ?
C29 C30 C25 122.5(3) ?
C29 C30 N4 127.7(3) ?
C25 C30 N4 109.9(3) ?
N5 C31 C20 124.9(3) ?
N5 C31 H31 117.5 ?
C20 C31 H31 117.5 ?
C33 C32 C37 120.3(3) ?
C33 C32 N5 126.1(3) ?
C37 C32 N5 113.6(3) ?
C34 C33 C32 119.0(3) ?
C34 C33 H33 120.5 ?
C32 C33 H33 120.5 ?
C33 C34 C35 120.9(3) ?
C33 C34 H34 119.6 ?
C35 C34 H34 119.6 ?
C36 C35 C34 120.1(3) ?
C36 C35 H35 120.0 ?
C34 C35 H35 120.0 ?
C35 C36 C37 120.2(3) ?
C35 C36 H36 119.9 ?
C37 C36 H36 119.9 ?
C32 C37 C36 119.5(3) ?
C32 C37 N6 113.9(3) ?
C36 C37 N6 126.6(3) ?
N6 C38 C11 125.5(3) ?
N6 C38 H38 117.2 ?
C11 C38 H38 117.2 ?
C44 C39 C40 122.6(3) ?
C44 C39 N7 109.6(3) ?
C40 C39 N7 127.8(3) ?
C39 C40 C41 116.8(3) ?
C39 C40 H40 121.6 ?
C41 C40 H40 121.6 ?
C42 C41 C40 121.4(3) ?
C42 C41 H41 119.3 ?
C40 C41 H41 119.3 ?
C41 C42 C43 120.5(3) ?
C41 C42 H42 119.8 ?
C43 C42 H42 119.8 ?
C44 C43 C42 119.1(3) ?
C44 C43 H43 120.4 ?
C42 C43 H43 120.4 ?
C39 C44 C43 119.5(3) ?
C39 C44 C45 108.8(3) ?
C43 C44 C45 131.7(3) ?
C44 C45 C46 111.7(3) ?
C44 C45 C48 100.3(3) ?
C46 C45 C48 115.4(3) ?
C44 C45 C47 110.9(3) ?
C46 C45 C47 110.2(3) ?
C48 C45 C47 107.9(3) ?
C45 C46 H46A 109.5 ?
C45 C46 H46B 109.5 ?
H46A C46 H46B 109.5 ?
C45 C46 H46C 109.5 ?
H46A C46 H46C 109.5 ?
H46B C46 H46C 109.5 ?
C45 C47 H47A 109.5 ?
C45 C47 H47B 109.5 ?
H47A C47 H47B 109.5 ?
C45 C47 H47C 109.5 ?
H47A C47 H47C 109.5 ?
H47B C47 H47C 109.5 ?
N7 C48 C49 123.8(3) ?
N7 C48 C45 111.9(3) ?
C49 C48 C45 123.9(3) ?
C76 C49 C50 122.0(3) ?
C76 C49 C48 120.0(3) ?
C50 C49 C48 117.7(3) ?
N8 C50 C49 124.3(3) ?
N8 C50 H50 117.9 ?
C49 C50 H50 117.9 ?
C56 C51 C52 119.3(3) ?
C56 C51 N8 114.6(3) ?
C52 C51 N8 126.1(3) ?
C53 C52 C51 119.5(3) ?
C53 C52 H52 120.2 ?
C51 C52 H52 120.2 ?
C52 C53 C54 120.8(3) ?
C52 C53 H53 119.6 ?
C54 C53 H53 119.6 ?
C55 C54 C53 119.6(3) ?
C55 C54 H54 120.2 ?
C53 C54 H54 120.2 ?
C54 C55 C56 120.0(3) ?
C54 C55 H55 120.0 ?
C56 C55 H55 120.0 ?
C55 C56 C51 120.7(3) ?
C55 C56 N9 126.6(3) ?
C51 C56 N9 112.7(2) ?
N9 C57 C58 126.0(3) ?
N9 C57 H57 117.0 ?
C58 C57 H57 117.0 ?
C57 C58 C69 121.1(3) ?
C57 C58 C59 120.0(3) ?
C69 C58 C59 118.7(3) ?
N10 C59 C58 123.1(3) ?
N10 C59 C60 111.9(2) ?
C58 C59 C60 124.7(2) ?
C63 C60 C61 109.4(2) ?
C63 C60 C62 111.5(3) ?
C61 C60 C62 111.1(3) ?
C63 C60 C59 99.5(2) ?
C61 C60 C59 113.2(2) ?
C62 C60 C59 111.6(2) ?
C60 C61 H61A 109.5 ?
C60 C61 H61B 109.5 ?
H61A C61 H61B 109.5 ?
C60 C61 H61C 109.5 ?
H61A C61 H61C 109.5 ?
H61B C61 H61C 109.5 ?
C60 C62 H62A 109.5 ?
C60 C62 H62B 109.5 ?
H62A C62 H62B 109.5 ?
C60 C62 H62C 109.5 ?
H62A C62 H62C 109.5 ?
H62B C62 H62C 109.5 ?
C68 C63 C64 120.2(3) ?
C68 C63 C60 108.9(3) ?
C64 C63 C60 130.9(3) ?
C63 C64 C65 117.9(3) ?
C63 C64 H64 121.0 ?
C65 C64 H64 121.0 ?
C66 C65 C64 121.5(3) ?
C66 C65 H65 119.3 ?
C64 C65 H65 119.3 ?
C65 C66 C67 121.2(3) ?
C65 C66 H66 119.4 ?
C67 C66 H66 119.4 ?
C66 C67 C68 116.7(3) ?
C66 C67 H67 121.6 ?
C68 C67 H67 121.6 ?
C63 C68 C67 122.4(3) ?
C63 C68 N10 110.4(3) ?
C67 C68 N10 127.2(3) ?
N11 C69 C58 124.7(3) ?
N11 C69 H69 117.7 ?
C58 C69 H69 117.7 ?
C71 C70 C75 120.2(3) ?
C71 C70 N11 126.5(3) ?
C75 C70 N11 113.3(3) ?
C70 C71 C72 119.8(3) ?
C70 C71 H71 120.1 ?
C72 C71 H71 120.1 ?
C73 C72 C71 120.1(3) ?
C73 C72 H72 119.9 ?
C71 C72 H72 119.9 ?
C72 C73 C74 120.6(3) ?
C72 C73 H73 119.7 ?
C74 C73 H73 119.7 ?
C73 C74 C75 119.8(3) ?
C73 C74 H74 120.1 ?
C75 C74 H74 120.1 ?
C70 C75 C74 119.4(3) ?
C70 C75 N12 113.6(3) ?
C74 C75 N12 127.0(3) ?
N12 C76 C49 125.6(3) ?
N12 C76 H76 117.2 ?
C49 C76 H76 117.2 ?
O2 C77 O1 124.2(3) ?
O2 C77 C78 120.5(4) ?
O1 C77 C78 115.3(3) ?
C77 C78 H78A 109.5 ?
C77 C78 H78B 109.5 ?
H78A C78 H78B 109.5 ?
C77 C78 H78C 109.5 ?
H78A C78 H78C 109.5 ?
H78B C78 H78C 109.5 ?
O4 C79 O3 123.3(3) ?
O4 C79 C80 122.8(3) ?
O3 C79 C80 113.8(3) ?
C79 C80 H80A 109.5 ?
C79 C80 H80B 109.5 ?
H80A C80 H80B 109.5 ?
C79 C80 H80C 109.5 ?
H80A C80 H80C 109.5 ?
H80B C80 H80C 109.5 ?
O6 C81 O5 124.9(3) ?
O6 C81 C82 120.5(3) ?
O5 C81 C82 114.6(3) ?
C81 C82 H82A 109.5 ?
C81 C82 H82B 109.5 ?
H82A C82 H82B 109.5 ?
C81 C82 H82C 109.5 ?
H82A C82 H82C 109.5 ?
H82B C82 H82C 109.5 ?
O8 C83 O7 125.0(3) ?
O8 C83 C84 121.1(3) ?
O7 C83 C84 113.9(3) ?
C83 C84 H84A 109.5 ?
C83 C84 H84B 109.5 ?
H84A C84 H84B 109.5 ?
C83 C84 H84C 109.5 ?
H84A C84 H84C 109.5 ?
H84B C84 H84C 109.5 ?

loop_
_geom_bond_atom_site_label_1
_geom_bond_atom_site_label_2
_geom_bond_distance
_geom_bond_publ_flag
Pd1 O3 2.008(2) y
Pd1 O1 2.017(2) y
Pd1 N1 2.021(2) y
Pd1 N7 2.029(2) y
Pd2 N4 2.014(2) y
Pd2 O7 2.016(2) y
Pd2 N10 2.025(2) y
Pd2 O5 2.026(2) y
Ni1 N5 1.863(2) y
Ni1 N6 1.864(2) y
Ni1 N3 1.866(2) y
Ni1 N2 1.868(2) y
Ni1 Ni2 3.2239(5) y
Ni2 N12 1.855(2) y
Ni2 N9 1.859(2) y
Ni2 N11 1.859(2) y
Ni2 N8 1.865(2) y
O1 C77 1.271(4) ?
O2 C77 1.233(4) ?
O3 C79 1.298(4) ?
O4 C79 1.232(4) ?
O5 C81 1.275(4) ?
O6 C81 1.233(4) ?
O7 C83 1.293(4) ?
O8 C83 1.234(4) ?
N1 C10 1.306(4) ?
N1 C1 1.429(4) ?
N2 C12 1.317(4) ?
N2 C13 1.429(4) ?
N3 C19 1.317(4) ?
N3 C18 1.426(4) ?
N4 C21 1.301(4) ?
N4 C30 1.422(4) ?
N5 C31 1.326(4) ?
N5 C32 1.416(3) ?
N6 C38 1.314(4) ?
N6 C37 1.424(4) ?
N7 C48 1.299(4) ?
N7 C39 1.427(4) ?
N8 C50 1.321(4) ?
N8 C51 1.412(3) ?
N9 C57 1.304(3) ?
N9 C56 1.428(4) ?
N10 C59 1.307(3) ?
N10 C68 1.430(4) ?
N11 C69 1.319(3) ?
N11 C70 1.430(3) ?
N12 C76 1.316(4) ?
N12 C75 1.420(4) ?
C1 C6 1.373(4) ?
C1 C2 1.379(4) ?
C2 C3 1.385(4) ?
C2 H2 0.9500 ?
C3 C4 1.392(5) ?
C3 H3 0.9500 ?
C4 C5 1.390(5) ?
C4 H4 0.9500 ?
C5 C6 1.392(4) ?
C5 H5 0.9500 ?
C6 C7 1.518(4) ?
C7 C8 1.520(4) ?
C7 C10 1.539(4) ?
C7 C9 1.564(5) ?
C8 H8A 0.9800 ?
C8 H8B 0.9800 ?
C8 H8C 0.9800 ?
C9 H9A 0.9800 ?
C9 H9B 0.9800 ?
C9 H9C 0.9800 ?
C10 C11 1.453(4) y
C11 C38 1.403(4) ?
C11 C12 1.410(4) ?
C12 H12 0.9500 ?
C13 C14 1.386(4) ?
C13 C18 1.392(4) ?
C14 C15 1.393(4) ?
C14 H14 0.9500 ?
C15 C16 1.386(5) ?
C15 H15 0.9500 ?
C16 C17 1.381(5) ?
C16 H16 0.9500 ?
C17 C18 1.393(4) ?
C17 H17 0.9500 ?
C19 C20 1.405(4) ?
C19 H19 0.9500 ?
C20 C31 1.395(4) ?
C20 C21 1.472(4) y
C21 C22 1.536(4) ?
C22 C25 1.498(4) ?
C22 C23 1.538(4) ?
C22 C24 1.551(4) ?
C23 H23A 0.9800 ?
C23 H23B 0.9800 ?
C23 H23C 0.9800 ?
C24 H24A 0.9800 ?
C24 H24B 0.9800 ?
C24 H24C 0.9800 ?
C25 C26 1.372(4) ?
C25 C30 1.391(4) ?
C26 C27 1.392(5) ?
C26 H26 0.9500 ?
C27 C28 1.386(5) ?
C27 H27 0.9500 ?
C28 C29 1.387(4) ?
C28 H28 0.9500 ?
C29 C30 1.378(4) ?
C29 H29 0.9500 ?
C31 H31 0.9500 ?
C32 C33 1.391(4) ?
C32 C37 1.393(4) ?
C33 C34 1.384(4) ?
C33 H33 0.9500 ?
C34 C35 1.386(4) ?
C34 H34 0.9500 ?
C35 C36 1.370(4) ?
C35 H35 0.9500 ?
C36 C37 1.394(4) ?
C36 H36 0.9500 ?
C38 H38 0.9500 ?
C39 C44 1.383(4) ?
C39 C40 1.386(4) ?
C40 C41 1.400(4) ?
C40 H40 0.9500 ?
C41 C42 1.379(5) ?
C41 H41 0.9500 ?
C42 C43 1.390(5) ?
C42 H42 0.9500 ?
C43 C44 1.389(4) ?
C43 H43 0.9500 ?
C44 C45 1.498(5) ?
C45 C46 1.515(5) ?
C45 C48 1.528(4) ?
C45 C47 1.550(5) ?
C46 H46A 0.9800 ?
C46 H46B 0.9800 ?
C46 H46C 0.9800 ?
C47 H47A 0.9800 ?
C47 H47B 0.9800 ?
C47 H47C 0.9800 ?
C48 C49 1.460(4) y
C49 C76 1.399(4) ?
C49 C50 1.408(4) ?
C50 H50 0.9500 ?
C51 C56 1.393(4) ?
C51 C52 1.400(4) ?
C52 C53 1.379(4) ?
C52 H52 0.9500 ?
C53 C54 1.394(4) ?
C53 H53 0.9500 ?
C54 C55 1.380(4) ?
C54 H54 0.9500 ?
C55 C56 1.381(4) ?
C55 H55 0.9500 ?
C57 C58 1.404(4) ?
C57 H57 0.9500 ?
C58 C69 1.410(4) ?
C58 C59 1.459(4) y
C59 C60 1.547(4) ?
C60 C63 1.516(4) ?
C60 C61 1.536(4) ?
C60 C62 1.540(4) ?
C61 H61A 0.9800 ?
C61 H61B 0.9800 ?
C61 H61C 0.9800 ?
C62 H62A 0.9800 ?
C62 H62B 0.9800 ?
C62 H62C 0.9800 ?
C63 C68 1.377(4) ?
C63 C64 1.378(4) ?
C64 C65 1.384(5) ?
C64 H64 0.9500 ?
C65 C66 1.375(5) ?
C65 H65 0.9500 ?
C66 C67 1.380(4) ?
C66 H66 0.9500 ?
C67 C68 1.387(4) ?
C67 H67 0.9500 ?
C69 H69 0.9500 ?
C70 C71 1.382(4) ?
C70 C75 1.391(4) ?
C71 C72 1.387(4) ?
C71 H71 0.9500 ?
C72 C73 1.370(5) ?
C72 H72 0.9500 ?
C73 C74 1.382(5) ?
C73 H73 0.9500 ?
C74 C75 1.391(4) ?
C74 H74 0.9500 ?
C76 H76 0.9500 ?
C77 C78 1.512(5) ?
C78 H78A 0.9800 ?
C78 H78B 0.9800 ?
C78 H78C 0.9800 ?
C79 C80 1.508(4) ?
C80 H80A 0.9800 ?
C80 H80B 0.9800 ?
C80 H80C 0.9800 ?
C81 C82 1.505(5) ?
C82 H82A 0.9800 ?
C82 H82B 0.9800 ?
C82 H82C 0.9800 ?
C83 C84 1.521(4) ?
C84 H84A 0.9800 ?
C84 H84B 0.9800 ?
C84 H84C 0.9800 ?

loop_
_geom_hbond_atom_site_label_D
_geom_hbond_atom_site_label_H
_geom_hbond_atom_site_label_A
_geom_hbond_distance_DH
_geom_hbond_distance_HA
_geom_hbond_distance_DA
_geom_hbond_angle_DHA
C2 H2 O4 0.95 2.55 3.374(4) 145
C12 H12 O3 0.95 2.33 3.237(4) 161
C14 H14 O3 0.95 2.31 3.255(4) 174
C31 H31 O5 0.95 2.29 3.146(4) 150
C33 H33 O5 0.95 2.58 3.504(4) 163
C50 H50 O1 0.95 2.29 3.157(4) 151
C52 H52 O1 0.95 2.38 3.313(4) 169
C67 H67 O8 0.95 2.58 3.361(4) 140
C69 H69 O7 0.95 2.25 3.168(3) 163
C71 H71 O7 0.95 2.26 3.194(4) 166

loop_
_geom_torsion_atom_site_label_1
_geom_torsion_atom_site_label_2
_geom_torsion_atom_site_label_3
_geom_torsion_atom_site_label_4
_geom_torsion
N6 Ni1 N2 C12 3.3(3)
N3 Ni1 N2 C12 -170.3(2)
Ni2 Ni1 N2 C12 95.4(2)
N6 Ni1 N2 C13 176.9(2)
N3 Ni1 N2 C13 3.3(2)
Ni2 Ni1 N2 C13 -91.06(19)
N5 Ni1 N3 C19 -5.4(3)
N2 Ni1 N3 C19 176.5(3)
Ni2 Ni1 N3 C19 -98.6(3)
N5 Ni1 N3 C18 177.0(2)
N2 Ni1 N3 C18 -1.1(2)
Ni2 Ni1 N3 C18 83.8(2)
N6 Ni1 N5 C31 -171.4(2)
N3 Ni1 N5 C31 2.2(2)
Ni2 Ni1 N5 C31 96.4(2)
N6 Ni1 N5 C32 3.58(19)
N3 Ni1 N5 C32 177.18(19)
Ni2 Ni1 N5 C32 -88.61(18)
N5 Ni1 N6 C38 175.3(3)
N2 Ni1 N6 C38 -6.7(3)
Ni2 Ni1 N6 C38 -92.0(2)
N5 Ni1 N6 C37 -1.09(19)
N2 Ni1 N6 C37 176.97(19)
Ni2 Ni1 N6 C37 91.63(18)
N12 Ni2 N8 C50 7.8(2)
N9 Ni2 N8 C50 -166.3(2)
Ni1 Ni2 N8 C50 103.2(2)
N12 Ni2 N8 C51 -177.92(19)
N9 Ni2 N8 C51 8.02(19)
Ni1 Ni2 N8 C51 -82.49(18)
N11 Ni2 N9 C57 -13.3(2)
N8 Ni2 N9 C57 167.6(2)
Ni1 Ni2 N9 C57 -99.4(2)
N11 Ni2 N9 C56 172.21(19)
N8 Ni2 N9 C56 -6.93(19)
Ni1 Ni2 N9 C56 86.07(18)
N12 Ni2 N11 C69 -162.9(2)
N9 Ni2 N11 C69 11.2(2)
Ni1 Ni2 N11 C69 101.7(2)
N12 Ni2 N11 C70 8.29(19)
N9 Ni2 N11 C70 -177.65(18)
Ni1 Ni2 N11 C70 -87.19(18)
N11 Ni2 N12 C76 172.1(3)
N8 Ni2 N12 C76 -8.7(3)
Ni1 Ni2 N12 C76 -102.2(2)
N11 Ni2 N12 C75 -5.6(2)
N8 Ni2 N12 C75 173.5(2)
Ni1 Ni2 N12 C75 80.0(2)
C10 N1 C1 C6 -1.7(3)
Pd1 N1 C1 C6 163.6(2)
C10 N1 C1 C2 177.4(3)
Pd1 N1 C1 C2 -17.2(4)
C6 C1 C2 C3 0.0(5)
N1 C1 C2 C3 -179.0(3)
C1 C2 C3 C4 0.1(5)
C2 C3 C4 C5 -0.8(6)
C3 C4 C5 C6 1.3(5)
C2 C1 C6 C5 0.4(5)
N1 C1 C6 C5 179.6(3)
C2 C1 C6 C7 176.6(3)
N1 C1 C6 C7 -4.2(3)
C4 C5 C6 C1 -1.1(5)
C4 C5 C6 C7 -176.2(3)
C1 C6 C7 C8 128.4(3)
C5 C6 C7 C8 -56.0(5)
C1 C6 C7 C10 7.4(3)
C5 C6 C7 C10 -177.0(3)
C1 C6 C7 C9 -107.6(3)
C5 C6 C7 C9 67.9(4)
C1 N1 C10 C11 -167.3(3)
Pd1 N1 C10 C11 28.1(4)
C1 N1 C10 C7 6.9(3)
Pd1 N1 C10 C7 -157.6(2)
C6 C7 C10 N1 -8.8(3)
C8 C7 C10 N1 -129.6(3)
C9 C7 C10 N1 103.6(3)
C6 C7 C10 C11 165.6(3)
C8 C7 C10 C11 44.7(4)
C9 C7 C10 C11 -82.1(4)
N1 C10 C11 C38 -153.5(3)
C7 C10 C11 C38 33.0(4)
N1 C10 C11 C12 35.1(4)
C7 C10 C11 C12 -138.5(3)
C13 N2 C12 C11 -173.0(3)
Ni1 N2 C12 C11 0.2(4)
C38 C11 C12 N2 -1.9(4)
C10 C11 C12 N2 169.5(3)
C12 N2 C13 C14 -10.8(5)
Ni1 N2 C13 C14 175.0(3)
C12 N2 C13 C18 169.2(3)
Ni1 N2 C13 C18 -4.9(3)
C18 C13 C14 C15 -3.3(5)
N2 C13 C14 C15 176.8(3)
C13 C14 C15 C16 0.7(6)
C14 C15 C16 C17 1.4(7)
C15 C16 C17 C18 -0.9(7)
C14 C13 C18 C17 3.8(5)
N2 C13 C18 C17 -176.3(3)
C14 C13 C18 N3 -175.9(3)
N2 C13 C18 N3 4.1(4)
C16 C17 C18 C13 -1.6(6)
C16 C17 C18 N3 177.9(4)
C19 N3 C18 C13 -179.2(3)
Ni1 N3 C18 C13 -1.4(3)
C19 N3 C18 C17 1.3(5)
Ni1 N3 C18 C17 179.0(3)
C18 N3 C19 C20 -177.0(3)
Ni1 N3 C19 C20 5.7(4)
N3 C19 C20 C31 -1.2(5)
N3 C19 C20 C21 -174.4(3)
C30 N4 C21 C20 -174.1(3)
Pd2 N4 C21 C20 4.9(4)
C30 N4 C21 C22 -3.9(3)
Pd2 N4 C21 C22 175.18(18)
C31 C20 C21 N4 55.6(4)
C19 C20 C21 N4 -130.9(3)
C31 C20 C21 C22 -113.5(3)
C19 C20 C21 C22 60.0(4)
N4 C21 C22 C25 6.4(3)
C20 C21 C22 C25 176.8(3)
N4 C21 C22 C23 131.0(3)
C20 C21 C22 C23 -58.6(4)
N4 C21 C22 C24 -106.9(3)
C20 C21 C22 C24 63.5(4)
C21 C22 C25 C26 176.8(3)
C23 C22 C25 C26 50.7(5)
C24 C22 C25 C26 -72.2(4)
C21 C22 C25 C30 -6.5(3)
C23 C22 C25 C30 -132.6(3)
C24 C22 C25 C30 104.5(3)
C30 C25 C26 C27 -2.2(5)
C22 C25 C26 C27 174.2(3)
C25 C26 C27 C28 2.2(6)
C26 C27 C28 C29 -1.0(6)
C27 C28 C29 C30 -0.1(5)
C28 C29 C30 C25 0.1(5)
C28 C29 C30 N4 179.0(3)
C26 C25 C30 C29 1.1(5)
C22 C25 C30 C29 -176.1(3)
C26 C25 C30 N4 -177.9(3)
C22 C25 C30 N4 4.9(3)
C21 N4 C30 C29 -179.6(3)
Pd2 N4 C30 C29 1.3(4)
C21 N4 C30 C25 -0.6(3)
Pd2 N4 C30 C25 -179.71(19)
C32 N5 C31 C20 -173.7(3)
Ni1 N5 C31 C20 1.0(4)
C19 C20 C31 N5 -2.3(5)
C21 C20 C31 N5 171.0(3)
C31 N5 C32 C33 -8.1(4)
Ni1 N5 C32 C33 176.6(2)
C31 N5 C32 C37 170.0(3)
Ni1 N5 C32 C37 -5.4(3)
C37 C32 C33 C34 -2.8(5)
N5 C32 C33 C34 175.1(3)
C32 C33 C34 C35 0.8(5)
C33 C34 C35 C36 1.3(5)
C34 C35 C36 C37 -1.5(5)
C33 C32 C37 C36 2.6(4)
N5 C32 C37 C36 -175.6(3)
C33 C32 C37 N6 -177.3(3)
N5 C32 C37 N6 4.5(4)
C35 C36 C37 C32 -0.4(5)
C35 C36 C37 N6 179.5(3)
C38 N6 C37 C32 -178.3(3)
Ni1 N6 C37 C32 -1.7(3)
C38 N6 C37 C36 1.8(4)
Ni1 N6 C37 C36 178.5(3)
C37 N6 C38 C11 -177.0(3)
Ni1 N6 C38 C11 6.9(4)
C12 C11 C38 N6 -1.8(4)
C10 C11 C38 N6 -172.8(3)
C48 N7 C39 C44 1.0(3)
Pd1 N7 C39 C44 172.75(19)
C48 N7 C39 C40 -178.9(3)
Pd1 N7 C39 C40 -7.1(4)
C44 C39 C40 C41 -0.1(5)
N7 C39 C40 C41 179.7(3)
C39 C40 C41 C42 0.8(5)
C40 C41 C42 C43 -1.1(5)
C41 C42 C43 C44 0.6(5)
C40 C39 C44 C43 -0.4(5)
N7 C39 C44 C43 179.8(3)
C40 C39 C44 C45 178.8(3)
N7 C39 C44 C45 -1.1(3)
C42 C43 C44 C39 0.1(5)
C42 C43 C44 C45 -178.8(3)
C39 C44 C45 C46 -122.1(3)
C43 C44 C45 C46 56.9(5)
C39 C44 C45 C48 0.7(3)
C43 C44 C45 C48 179.7(3)
C39 C44 C45 C47 114.5(3)
C43 C44 C45 C47 -66.5(5)
C39 N7 C48 C49 -173.0(3)
Pd1 N7 C48 C49 14.8(4)
C39 N7 C48 C45 -0.5(3)
Pd1 N7 C48 C45 -172.73(19)
C44 C45 C48 N7 -0.1(3)
C46 C45 C48 N7 120.0(3)
C47 C45 C48 N7 -116.2(3)
C44 C45 C48 C49 172.3(3)
C46 C45 C48 C49 -67.5(4)
C47 C45 C48 C49 56.3(4)
N7 C48 C49 C76 -138.7(3)
C45 C48 C49 C76 49.7(4)
N7 C48 C49 C50 47.0(4)
C45 C48 C49 C50 -124.6(3)
C51 N8 C50 C49 -177.6(3)
Ni2 N8 C50 C49 -3.6(4)
C76 C49 C50 N8 -2.5(5)
C48 C49 C50 N8 171.7(3)
C50 N8 C51 C56 167.1(3)
Ni2 N8 C51 C56 -7.6(3)
C50 N8 C51 C52 -12.8(4)
Ni2 N8 C51 C52 172.5(3)
C56 C51 C52 C53 -1.3(5)
N8 C51 C52 C53 178.7(3)
C51 C52 C53 C54 -0.2(5)
C52 C53 C54 C55 1.1(6)
C53 C54 C55 C56 -0.6(5)
C54 C55 C56 C51 -0.8(5)
C54 C55 C56 N9 178.9(3)
C52 C51 C56 C55 1.8(4)
N8 C51 C56 C55 -178.2(3)
C52 C51 C56 N9 -178.0(3)
N8 C51 C56 N9 2.1(4)
C57 N9 C56 C55 9.8(4)
Ni2 N9 C56 C55 -175.3(3)
C57 N9 C56 C51 -170.5(2)
Ni2 N9 C56 C51 4.4(3)
C56 N9 C57 C58 -176.2(3)
Ni2 N9 C57 C58 9.6(4)
N9 C57 C58 C69 0.7(4)
N9 C57 C58 C59 -174.5(3)
C68 N10 C59 C58 -170.1(2)
Pd2 N10 C59 C58 24.9(4)
C68 N10 C59 C60 4.7(3)
Pd2 N10 C59 C60 -160.35(18)
C57 C58 C59 N10 -151.9(3)
C69 C58 C59 N10 32.8(4)
C57 C58 C59 C60 34.0(4)
C69 C58 C59 C60 -141.3(3)
N10 C59 C60 C63 -4.8(3)
C58 C59 C60 C63 169.9(3)
N10 C59 C60 C61 111.2(3)
C58 C59 C60 C61 -74.1(3)
N10 C59 C60 C62 -122.6(3)
C58 C59 C60 C62 52.1(4)
C61 C60 C63 C68 -115.8(3)
C62 C60 C63 C68 120.9(3)
C59 C60 C63 C68 3.0(3)
C61 C60 C63 C64 64.0(4)
C62 C60 C63 C64 -59.3(4)
C59 C60 C63 C64 -177.1(3)
C68 C63 C64 C65 -0.3(5)
C60 C63 C64 C65 179.9(3)
C63 C64 C65 C66 -0.3(6)
C64 C65 C66 C67 1.2(6)
C65 C66 C67 C68 -1.3(5)
C64 C63 C68 C67 0.2(5)
C60 C63 C68 C67 -180.0(3)
C64 C63 C68 N10 179.5(3)
C60 C63 C68 N10 -0.6(3)
C66 C67 C68 C63 0.6(5)
C66 C67 C68 N10 -178.6(3)
C59 N10 C68 C63 -2.6(3)
Pd2 N10 C68 C63 162.5(2)
C59 N10 C68 C67 176.7(3)
Pd2 N10 C68 C67 -18.2(4)
C70 N11 C69 C58 -175.8(2)
Ni2 N11 C69 C58 -5.2(4)
C57 C58 C69 N11 -3.0(4)
C59 C58 C69 N11 172.2(2)
C69 N11 C70 C71 -15.8(4)
Ni2 N11 C70 C71 172.4(2)
C69 N11 C70 C75 162.5(3)
Ni2 N11 C70 C75 -9.4(3)
C75 C70 C71 C72 -2.3(5)
N11 C70 C71 C72 175.9(3)
C70 C71 C72 C73 -0.7(5)
C71 C72 C73 C74 2.6(6)
C72 C73 C74 C75 -1.5(6)
C71 C70 C75 C74 3.3(5)
N11 C70 C75 C74 -175.1(3)
C71 C70 C75 N12 -176.7(3)
N11 C70 C75 N12 4.9(4)
C73 C74 C75 C70 -1.4(5)
C73 C74 C75 N12 178.6(3)
C76 N12 C75 C70 -176.2(3)
Ni2 N12 C75 C70 1.7(3)
C76 N12 C75 C74 3.8(5)
Ni2 N12 C75 C74 -178.3(3)
C75 N12 C76 C49 -176.6(3)
Ni2 N12 C76 C49 5.7(4)
C50 C49 C76 N12 1.4(5)
C48 C49 C76 N12 -172.7(3)
Pd1 O1 C77 O2 9.1(5)
Pd1 O1 C77 C78 -170.0(3)
Pd1 O3 C79 O4 7.1(4)
Pd1 O3 C79 C80 -172.1(2)
Pd2 O5 C81 O6 -4.3(4)
Pd2 O5 C81 C82 175.8(2)
Pd2 O7 C83 O8 2.5(4)
Pd2 O7 C83 C84 -177.2(2)
